data_7131779
loop_
_publ_author_name
'Ming, Yong-Chao'
'Lv, Xue-Jiao'
'Chen, Ying-Han'
'Liu, Yan-Kai'

_publ_section_title
;
 Asymmetric iminium ion-catalyzed conjugate addition of
 2-hydroxycinnamaldehydes and 2-oxocarboxylic esters: synthesis of chiral
 polysubstituted bridged bicyclic ketals.
;
_journal_name_full 'Chemical communications (Cambridge, England)'
_journal_paper_doi 10.1039/d3cc02739b
_journal_year 2023
_chemical_absolute_configuration ad
_chemical_formula_moiety 'C15 H15 Cl O4'
_chemical_formula_sum 'C15 H15 Cl O4'
_chemical_formula_weight 294.72
_space_group_crystal_system orthorhombic
_space_group_IT_number 19
_space_group_name_Hall 'P 2ac 2ab'
_space_group_name_H-M_alt 'P 21 21 21'
_atom_sites_solution_hydrogens geom
_atom_sites_solution_primary dual
_audit_creation_date 2022-06-03
_audit_creation_method
;
Olex2 1.3
(compiled 2020.11.12 svn.r5f609507 for OlexSys, GUI svn.r6408)
;
_audit_update_record
;
2022-10-01 deposited with the CCDC.	2023-06-16 downloaded from the CCDC.
;
_cell_angle_alpha 90
_cell_angle_beta 90
_cell_angle_gamma 90
_cell_formula_units_Z 4
_cell_length_a 6.0599(8)
_cell_length_b 13.909(2)
_cell_length_c 17.1498(18)
_cell_measurement_reflns_used 1098
_cell_measurement_temperature 293(2)
_cell_measurement_theta_max 70.3680
_cell_measurement_theta_min 5.1460
_cell_volume 1445.5(3)
_computing_cell_refinement 'CrysAlisPro 1.171.41.121a (Rigaku OD, 2021)'
_computing_data_collection 'CrysAlisPro 1.171.41.121a (Rigaku OD, 2021)'
_computing_data_reduction 'CrysAlisPro 1.171.41.121a (Rigaku OD, 2021)'
_computing_molecular_graphics 'Olex2 1.3 (Dolomanov et al., 2009)'
_computing_publication_material 'Olex2 1.3 (Dolomanov et al., 2009)'
_computing_structure_refinement 'SHELXL 2018/3 (Sheldrick, 2015)'
_computing_structure_solution 'SHELXT 2018/2 (Sheldrick, 2018)'
_diffrn_ambient_temperature 293(2)
_diffrn_detector 'CCD plate'
_diffrn_detector_area_resol_mean 8.1281
_diffrn_detector_type Eos
_diffrn_measured_fraction_theta_full 0.981
_diffrn_measured_fraction_theta_max 0.962
_diffrn_measurement_details
;
List of Runs (angles in degrees, time in seconds):

  # Type    Start    End  Width  t~exp~   \w     \q     \k     \f   Frames
#--------------------------------------------------------------------------
  1  \w    -13.00  23.00   1.00    1.00    --    0.00 -77.00 -30.00   36
  2  \w    -18.00  10.00   1.00    1.00    --    0.00 -77.00 -90.00   28
  3  \w      1.00  30.00   1.00    1.00    --    0.00 -77.00  30.00   29
  4  \w     66.00 109.00   1.00    1.00    --   54.63  57.00-180.00   43
  5  \w    -16.00  69.00   1.00    1.00    --   54.63 -37.00   0.00   85
  6  \w    -13.00  43.00   1.00    1.00    --   54.63 -57.00-120.00   56
  7  \w    104.00 152.00   1.00    1.00    --  109.26 111.00 -30.00   48
  8  \w    138.00 171.00   1.00    1.00    --  109.26  25.00 150.00   33
  9  \w     54.00  97.00   1.00    1.00    --  109.26 -91.00-150.00   43
 10  \w    102.00 173.00   1.00    1.00    --  109.26  77.00-120.00   71
 11  \w     92.00 134.00   1.00    1.00    --  109.26  25.00 150.00   42
 12  \w    132.00 175.00   1.00    1.00    --  109.26 111.00 -60.00   43
;
_diffrn_measurement_device 'four-circle diffractometer'
_diffrn_measurement_device_type 'Xcalibur, Eos, Gemini'
_diffrn_measurement_method '\w scans'
_diffrn_orient_matrix_type 'CrysAlisPro convention (1999,Acta A55,543-557)'
_diffrn_orient_matrix_UB_11 -0.2485611000
_diffrn_orient_matrix_UB_12 0.0145738000
_diffrn_orient_matrix_UB_13 -0.0148716000
_diffrn_orient_matrix_UB_21 -0.0008232000
_diffrn_orient_matrix_UB_22 -0.0877488000
_diffrn_orient_matrix_UB_23 -0.0548262000
_diffrn_orient_matrix_UB_31 -0.0534261000
_diffrn_orient_matrix_UB_32 -0.0658211000
_diffrn_orient_matrix_UB_33 0.0696374000
_diffrn_radiation_monochromator graphite
_diffrn_radiation_probe x-ray
_diffrn_radiation_type 'Cu K\a'
_diffrn_radiation_wavelength 1.54184
_diffrn_reflns_av_R_equivalents 0.0349
_diffrn_reflns_av_unetI/netI 0.0639
_diffrn_reflns_Laue_measured_fraction_full 0.981
_diffrn_reflns_Laue_measured_fraction_max 0.962
_diffrn_reflns_limit_h_max 7
_diffrn_reflns_limit_h_min -7
_diffrn_reflns_limit_k_max 16
_diffrn_reflns_limit_k_min -16
_diffrn_reflns_limit_l_max 20
_diffrn_reflns_limit_l_min -19
_diffrn_reflns_number 3200
_diffrn_reflns_point_group_measured_fraction_full 0.821
_diffrn_reflns_point_group_measured_fraction_max 0.798
_diffrn_reflns_theta_full 67.684
_diffrn_reflns_theta_max 70.940
_diffrn_reflns_theta_min 4.092
_diffrn_source 'fine-focus sealed X-ray tube'
_diffrn_source_type 'Enhance (Cu) X-ray Source'
_exptl_absorpt_coefficient_mu 2.439
_exptl_absorpt_correction_T_max 1.00000
_exptl_absorpt_correction_T_min 0.67958
_exptl_absorpt_correction_type multi-scan
_exptl_absorpt_process_details
;
CrysAlisPro 1.171.41.121a (Rigaku Oxford Diffraction, 2021)
Empirical absorption correction using spherical harmonics,
implemented in SCALE3 ABSPACK scaling algorithm.
;
_exptl_crystal_density_diffrn 1.354
_exptl_crystal_description block
_exptl_crystal_F_000 616
_exptl_crystal_size_max 0.2
_exptl_crystal_size_mid 0.15
_exptl_crystal_size_min 0.1
_refine_diff_density_max 0.325
_refine_diff_density_min -0.453
_refine_diff_density_rms 0.065
_refine_ls_abs_structure_details
;
 Flack x determined using 258 quotients [(I+)-(I-)]/[(I+)+(I-)]
 (Parsons, Flack and Wagner, Acta Cryst. B69 (2013) 249-259).
;
_refine_ls_abs_structure_Flack 0.09(2)
_refine_ls_extinction_coef 0.017(3)
_refine_ls_extinction_expression Fc^*^=kFc[1+0.001xFc^2^\l^3^/sin(2\q)]^-1/4^
_refine_ls_extinction_method 'SHELXL-2018/3 (Sheldrick 2018)'
_refine_ls_goodness_of_fit_ref 1.137
_refine_ls_hydrogen_treatment constr
_refine_ls_matrix_type full
_refine_ls_number_parameters 184
_refine_ls_number_reflns 2226
_refine_ls_number_restraints 0
_refine_ls_restrained_S_all 1.137
_refine_ls_R_factor_all 0.1241
_refine_ls_R_factor_gt 0.0656
_refine_ls_shift/su_max 0.000
_refine_ls_shift/su_mean 0.000
_refine_ls_structure_factor_coef Fsqd
_refine_ls_weighting_details 'w=1/[\s^2^(Fo^2^)+(0.0798P)^2^+1.3311P] where P=(Fo^2^+2Fc^2^)/3'
_refine_ls_weighting_scheme calc
_refine_ls_wR_factor_gt 0.1605
_refine_ls_wR_factor_ref 0.2282
_reflns_Friedel_coverage 0.414
_reflns_Friedel_fraction_full 0.594
_reflns_Friedel_fraction_max 0.565
_reflns_number_gt 1138
_reflns_number_total 2226
_reflns_threshold_expression 'I > 2\s(I)'
_cod_data_source_file d3cc02739b3.cif
_cod_data_source_block exp_12776_auto
_cod_database_code 7131779
_shelx_shelxl_version_number 2018/3
_shelx_space_group_comment
;
The symmetry employed for this shelxl refinement is uniquely defined
by the following loop, which should always be used as a source of
symmetry information in preference to the above space-group names.
They are only intended as comments.
;
_shelx_estimated_absorpt_t_max 0.793
_shelx_estimated_absorpt_t_min 0.641
_reflns_odcompleteness_completeness 98.24
_reflns_odcompleteness_iscentric 1
_reflns_odcompleteness_theta 66.97
_olex2_refinement_description
;
1. Fixed Uiso
 At 1.2 times of:
  All C(H) groups, All C(H,H) groups
 At 1.5 times of:
  All C(H,H,H) groups
2.a Ternary CH refined with riding coordinates:
 C004(H004), C009(H009)
2.b Secondary CH2 refined with riding coordinates:
 C00J(H00G,H00I)
2.c Aromatic/amide H refined with riding coordinates:
 C007(H007), C00D(H00D), C00E(H00E), C00F(H00F), C00H(H00H)
2.d Idealised Me refined as rotating group:
 C00A(H00A,H00B,H00C), C00K(H00J,H00K,H00L)
;
_olex2_submission_special_instructions 'No special instructions were received'
_oxdiff_exptl_absorpt_empirical_details
;
Empirical correction (ABSPACK) includes:
- Absorption correction using spherical harmonics
- Frame scaling
;
_oxdiff_exptl_absorpt_empirical_full_max 1.372
_oxdiff_exptl_absorpt_empirical_full_min 0.808

loop_
_space_group_symop_operation_xyz
'x, y, z'
'-x+1/2, -y, z+1/2'
'-x, y+1/2, -z+1/2'
'x+1/2, -y+1/2, -z'

loop_
_atom_site_label
_atom_site_type_symbol
_atom_site_fract_x
_atom_site_fract_y
_atom_site_fract_z
_atom_site_U_iso_or_equiv
_atom_site_adp_type
_atom_site_occupancy
_atom_site_site_symmetry_order
_atom_site_calc_flag
_atom_site_refinement_flags_posn
_atom_site_refinement_flags_adp
_atom_site_refinement_flags_occupancy
_atom_site_disorder_assembly
_atom_site_disorder_group
Cl01 Cl 0.7708(5) 0.36341(19) 0.41524(13) 0.0917(10) Uani 1 1 d . . . . .
O002 O 0.4215(9) 0.3629(6) 0.7339(3) 0.082(2) Uani 1 1 d . . . . .
O003 O 0.4718(14) 0.2286(6) 0.8082(4) 0.102(2) Uani 1 1 d . . . . .
C004 C 0.8364(16) 0.2739(6) 0.7098(5) 0.071(3) Uani 1 1 d . . . . .
H004 H 0.995190 0.274257 0.698953 0.086 Uiso 1 1 calc R U . . .
O005 O 0.5626(15) 0.3452(7) 0.9314(4) 0.117(3) Uani 1 1 d . . . . .
O006 O 0.3256(16) 0.4395(8) 0.8716(5) 0.125(3) Uani 1 1 d . . . . .
C007 C 0.7908(15) 0.3226(6) 0.5687(5) 0.066(2) Uani 1 1 d . . . . .
H007 H 0.927872 0.296115 0.557139 0.079 Uiso 1 1 calc R U . . .
C008 C 0.7140(15) 0.3192(6) 0.6441(5) 0.062(2) Uani 1 1 d . . . . .
C009 C 0.7874(16) 0.3326(7) 0.7849(5) 0.074(3) Uani 1 1 d . . . . .
H009 H 0.861769 0.301864 0.829073 0.089 Uiso 1 1 calc R U . . .
C00A C 0.8630(16) 0.4362(7) 0.7793(6) 0.087(3) Uani 1 1 d . . . . .
H00A H 1.019192 0.438031 0.770085 0.130 Uiso 1 1 calc R U . . .
H00B H 0.830140 0.468869 0.827251 0.130 Uiso 1 1 calc R U . . .
H00C H 0.787556 0.467424 0.737095 0.130 Uiso 1 1 calc R U . . .
C00B C 0.5120(14) 0.3628(8) 0.6597(5) 0.069(2) Uani 1 1 d . . . . .
C00C C 0.6694(15) 0.3641(7) 0.5102(5) 0.069(2) Uani 1 1 d . . . . .
C00D C 0.759(2) 0.1735(7) 0.7224(5) 0.083(3) Uani 1 1 d . . . . .
H00D H 0.829305 0.122873 0.697246 0.099 Uiso 1 1 calc R U . . .
C00E C 0.3873(16) 0.4037(7) 0.6014(5) 0.077(3) Uani 1 1 d . . . . .
H00E H 0.250287 0.430062 0.613208 0.092 Uiso 1 1 calc R U . . .
C00F C 0.4634(17) 0.4058(8) 0.5258(6) 0.078(3) Uani 1 1 d . . . . .
H00F H 0.380700 0.434083 0.486301 0.093 Uiso 1 1 calc R U . . .
C00G C 0.5394(16) 0.3247(8) 0.7963(6) 0.076(3) Uani 1 1 d . . . . .
C00H C 0.590(2) 0.1560(8) 0.7692(6) 0.104(4) Uani 1 1 d . . . . .
H00H H 0.547749 0.092428 0.776704 0.125 Uiso 1 1 calc R U . . .
C00I C 0.461(2) 0.3752(10) 0.8704(6) 0.092(4) Uani 1 1 d . . . . .
C00J C 0.494(3) 0.3908(12) 1.0056(6) 0.136(6) Uani 1 1 d . . . . .
H00G H 0.502982 0.460156 1.000836 0.164 Uiso 1 1 calc R U . . .
H00I H 0.342605 0.373712 1.017290 0.164 Uiso 1 1 calc R U . . .
C00K C 0.626(3) 0.3610(14) 1.0634(8) 0.180(8) Uani 1 1 d . . . . .
H00J H 0.775386 0.380236 1.052657 0.270 Uiso 1 1 calc R U . . .
H00K H 0.619280 0.292209 1.067356 0.270 Uiso 1 1 calc R U . . .
H00L H 0.578995 0.389181 1.111713 0.270 Uiso 1 1 calc R U . . .

loop_
_atom_site_aniso_label
_atom_site_aniso_U_11
_atom_site_aniso_U_22
_atom_site_aniso_U_33
_atom_site_aniso_U_23
_atom_site_aniso_U_13
_atom_site_aniso_U_12
Cl01 0.115(2) 0.0926(16) 0.0679(14) 0.0046(13) 0.0117(15) -0.0026(19)
O002 0.048(3) 0.134(6) 0.065(4) -0.010(4) -0.008(3) -0.004(4)
O003 0.117(6) 0.104(6) 0.086(5) -0.009(5) 0.020(5) -0.016(5)
C004 0.070(6) 0.077(6) 0.068(6) -0.002(5) -0.018(5) 0.021(5)
O005 0.140(7) 0.162(8) 0.050(4) -0.014(5) -0.005(5) 0.042(7)
O006 0.103(6) 0.179(9) 0.093(5) -0.037(6) -0.012(5) 0.038(7)
C007 0.055(5) 0.067(5) 0.075(6) 0.001(4) -0.006(5) -0.005(5)
C008 0.064(5) 0.062(5) 0.061(5) 0.004(4) -0.015(5) -0.009(5)
C009 0.071(6) 0.091(7) 0.061(5) -0.001(5) -0.007(5) 0.007(6)
C00A 0.060(5) 0.091(7) 0.109(8) -0.013(7) -0.005(6) -0.003(5)
C00B 0.052(5) 0.100(7) 0.056(5) -0.006(6) -0.007(4) -0.012(6)
C00C 0.068(5) 0.072(6) 0.068(5) 0.004(5) 0.004(5) -0.004(6)
C00D 0.115(8) 0.072(6) 0.061(5) 0.004(5) 0.000(6) 0.013(7)
C00E 0.060(5) 0.099(7) 0.071(6) -0.018(6) -0.017(5) 0.000(6)
C00F 0.075(7) 0.090(7) 0.067(6) 0.008(5) -0.016(6) 0.002(6)
C00G 0.071(6) 0.089(8) 0.068(6) -0.010(6) -0.004(5) -0.006(6)
C00H 0.162(12) 0.072(7) 0.078(7) -0.005(6) -0.019(8) -0.013(9)
C00I 0.079(7) 0.138(11) 0.060(6) -0.018(8) 0.001(6) 0.004(8)
C00J 0.154(12) 0.182(15) 0.073(7) -0.007(9) -0.009(9) 0.043(13)
C00K 0.222(19) 0.234(19) 0.084(8) -0.006(11) -0.005(11) 0.059(19)

loop_
_atom_type_symbol
_atom_type_description
_atom_type_scat_dispersion_real
_atom_type_scat_dispersion_imag
_atom_type_scat_source
C C 0.0181 0.0091 'International Tables Vol C Tables 4.2.6.8 and 6.1.1.4'
H H 0.0000 0.0000 'International Tables Vol C Tables 4.2.6.8 and 6.1.1.4'
Cl Cl 0.3639 0.7018 'International Tables Vol C Tables 4.2.6.8 and 6.1.1.4'
O O 0.0492 0.0322 'International Tables Vol C Tables 4.2.6.8 and 6.1.1.4'

loop_
_geom_angle_atom_site_label_1
_geom_angle_atom_site_label_2
_geom_angle_atom_site_label_3
_geom_angle
_geom_angle_site_symmetry_1
_geom_angle_site_symmetry_3
_geom_angle_publ_flag
C00B O002 C00G 120.1(7) . . ?
C00H O003 C00G 117.5(9) . . ?
C008 C004 H004 110.0 . . ?
C008 C004 C009 108.0(7) . . ?
C009 C004 H004 110.0 . . ?
C00D C004 H004 110.0 . . ?
C00D C004 C008 110.5(8) . . ?
C00D C004 C009 108.2(8) . . ?
C00I O005 C00J 115.3(10) . . ?
C008 C007 H007 119.3 . . ?
C00C C007 H007 119.3 . . ?
C00C C007 C008 121.4(9) . . ?
C007 C008 C004 123.9(8) . . ?
C007 C008 C00B 117.6(8) . . ?
C00B C008 C004 118.5(8) . . ?
C004 C009 H009 108.9 . . ?
C00A C009 C004 113.0(8) . . ?
C00A C009 H009 108.9 . . ?
C00A C009 C00G 112.1(8) . . ?
C00G C009 C004 105.0(8) . . ?
C00G C009 H009 108.9 . . ?
C009 C00A H00A 109.5 . . ?
C009 C00A H00B 109.5 . . ?
C009 C00A H00C 109.5 . . ?
H00A C00A H00B 109.5 . . ?
H00A C00A H00C 109.5 . . ?
H00B C00A H00C 109.5 . . ?
O002 C00B C008 121.6(8) . . ?
C00E C00B O002 116.7(8) . . ?
C00E C00B C008 121.6(8) . . ?
C007 C00C Cl01 119.5(7) . . ?
C007 C00C C00F 120.8(9) . . ?
C00F C00C Cl01 119.7(8) . . ?
C004 C00D H00D 119.8 . . ?
C00H C00D C004 120.3(10) . . ?
C00H C00D H00D 119.8 . . ?
C00B C00E H00E 119.7 . . ?
C00B C00E C00F 120.6(9) . . ?
C00F C00E H00E 119.7 . . ?
C00C C00F H00F 121.0 . . ?
C00E C00F C00C 118.0(9) . . ?
C00E C00F H00F 121.0 . . ?
O002 C00G O003 108.9(8) . . ?
O002 C00G C009 112.4(8) . . ?
O002 C00G C00I 107.8(8) . . ?
O003 C00G C009 111.9(9) . . ?
O003 C00G C00I 103.0(9) . . ?
C009 C00G C00I 112.3(9) . . ?
O003 C00H H00H 118.3 . . ?
C00D C00H O003 123.4(10) . . ?
C00D C00H H00H 118.3 . . ?
O005 C00I C00G 112.4(11) . . ?
O006 C00I O005 123.3(11) . . ?
O006 C00I C00G 124.2(11) . . ?
O005 C00J H00G 109.7 . . ?
O005 C00J H00I 109.7 . . ?
H00G C00J H00I 108.2 . . ?
C00K C00J O005 109.7(13) . . ?
C00K C00J H00G 109.7 . . ?
C00K C00J H00I 109.7 . . ?
C00J C00K H00J 109.5 . . ?
C00J C00K H00K 109.5 . . ?
C00J C00K H00L 109.5 . . ?
H00J C00K H00K 109.5 . . ?
H00J C00K H00L 109.5 . . ?
H00K C00K H00L 109.5 . . ?

loop_
_geom_bond_atom_site_label_1
_geom_bond_atom_site_label_2
_geom_bond_distance
_geom_bond_site_symmetry_2
_geom_bond_publ_flag
Cl01 C00C 1.740(9) . ?
O002 C00B 1.386(10) . ?
O002 C00G 1.392(11) . ?
O003 C00G 1.413(12) . ?
O003 C00H 1.409(14) . ?
C004 H004 0.9800 . ?
C004 C008 1.490(11) . ?
C004 C009 1.553(12) . ?
C004 C00D 1.489(13) . ?
O005 C00I 1.283(12) . ?
O005 C00J 1.481(13) . ?
O006 C00I 1.215(13) . ?
C007 H007 0.9300 . ?
C007 C008 1.375(12) . ?
C007 C00C 1.372(12) . ?
C008 C00B 1.392(12) . ?
C009 H009 0.9800 . ?
C009 C00A 1.516(13) . ?
C009 C00G 1.519(13) . ?
C00A H00A 0.9600 . ?
C00A H00B 0.9600 . ?
C00A H00C 0.9600 . ?
C00B C00E 1.376(12) . ?
C00C C00F 1.402(13) . ?
C00D H00D 0.9300 . ?
C00D C00H 1.321(16) . ?
C00E H00E 0.9300 . ?
C00E C00F 1.376(13) . ?
C00F H00F 0.9300 . ?
C00G C00I 1.527(14) . ?
C00H H00H 0.9300 . ?
C00J H00G 0.9700 . ?
C00J H00I 0.9700 . ?
C00J C00K 1.340(17) . ?
C00K H00J 0.9600 . ?
C00K H00K 0.9600 . ?
C00K H00L 0.9600 . ?

loop_
_geom_torsion_atom_site_label_1
_geom_torsion_atom_site_label_2
_geom_torsion_atom_site_label_3
_geom_torsion_atom_site_label_4
_geom_torsion
_geom_torsion_site_symmetry_1
_geom_torsion_site_symmetry_2
_geom_torsion_site_symmetry_3
_geom_torsion_site_symmetry_4
_geom_torsion_publ_flag
Cl01 C00C C00F C00E 179.0(8) . . . . ?
O002 C00B C00E C00F -179.3(9) . . . . ?
O002 C00G C00I O005 -179.5(10) . . . . ?
O002 C00G C00I O006 -2.3(16) . . . . ?
O003 C00G C00I O005 65.5(12) . . . . ?
O003 C00G C00I O006 -117.4(13) . . . . ?
C004 C008 C00B O002 -1.5(13) . . . . ?
C004 C008 C00B C00E -178.1(9) . . . . ?
C004 C009 C00G O002 -60.8(10) . . . . ?
C004 C009 C00G O003 62.2(10) . . . . ?
C004 C009 C00G C00I 177.5(9) . . . . ?
C004 C00D C00H O003 1.3(16) . . . . ?
C007 C008 C00B O002 179.9(8) . . . . ?
C007 C008 C00B C00E 3.2(14) . . . . ?
C007 C00C C00F C00E 0.0(14) . . . . ?
C008 C004 C009 C00A -61.3(11) . . . . ?
C008 C004 C009 C00G 61.1(10) . . . . ?
C008 C004 C00D C00H -88.3(11) . . . . ?
C008 C007 C00C Cl01 -178.2(7) . . . . ?
C008 C007 C00C C00F 0.9(13) . . . . ?
C008 C00B C00E C00F -2.5(16) . . . . ?
C009 C004 C008 C007 145.9(8) . . . . ?
C009 C004 C008 C00B -32.6(11) . . . . ?
C009 C004 C00D C00H 29.7(13) . . . . ?
C009 C00G C00I O005 -55.1(14) . . . . ?
C009 C00G C00I O006 122.0(13) . . . . ?
C00A C009 C00G O002 62.2(11) . . . . ?
C00A C009 C00G O003 -174.8(8) . . . . ?
C00A C009 C00G C00I -59.5(12) . . . . ?
C00B O002 C00G O003 -95.9(10) . . . . ?
C00B O002 C00G C009 28.7(13) . . . . ?
C00B O002 C00G C00I 153.0(9) . . . . ?
C00B C00E C00F C00C 0.9(15) . . . . ?
C00C C007 C008 C004 179.0(8) . . . . ?
C00C C007 C008 C00B -2.4(12) . . . . ?
C00D C004 C008 C007 -95.9(10) . . . . ?
C00D C004 C008 C00B 85.5(10) . . . . ?
C00D C004 C009 C00A 179.1(9) . . . . ?
C00D C004 C009 C00G -58.5(10) . . . . ?
C00G O002 C00B C008 4.5(14) . . . . ?
C00G O002 C00B C00E -178.7(9) . . . . ?
C00G O003 C00H C00D -0.2(15) . . . . ?
C00H O003 C00G O002 91.4(10) . . . . ?
C00H O003 C00G C009 -33.5(12) . . . . ?
C00H O003 C00G C00I -154.4(9) . . . . ?
C00I O005 C00J C00K -173.7(15) . . . . ?
C00J O005 C00I O006 3.2(19) . . . . ?
C00J O005 C00I C00G -179.6(11) . . . . ?
